data_4104607
loop_
_publ_author_name
'Arne Bernsdorf'
'Harald Brand'
'Robert Hellmann'
'Martin K\"ockerling'
'Axel Schulz'
'Alexander Villinger'
'Karsten Voss'

_publ_contact_author_address
;
Universit\"at Rostock
Institut f\"ur Chemie
Abteilung f\"ur Anorganische Chemie
Albert-Einstein-Strasse 3a 
18059 Rostock
Bundesrepublik Deutschland
;
_publ_contact_author_email axel.schulz@uni-rostock.de
_publ_contact_author_fax '+49 (0)381/498-6382'
_publ_contact_author_name 'Axel Schulz'
_publ_contact_author_phone '+49 (0)381/498-6400'
_publ_section_title
;
 Synthesis, Structure, and Bonding of Weakly Coordinating Anions Based on
 CN Adducts
;
_journal_name_full 'Journal of the American Chemical Society'
_journal_page_first 8958
_journal_page_last 8970
_journal_paper_doi 10.1021/ja902450b
_journal_volume 131
_journal_year 2009
_chemical_formula_moiety 'C76 B5 F60 N4 +, C14 H35 N1 O1.50 -'
_chemical_formula_sum 'C90 H35 B5 F60 N5 O1.5'
_chemical_formula_weight 2404.28
_chemical_name_systematic
;
 ?
;
_space_group_IT_number 2
_symmetry_cell_setting triclinic
_symmetry_Int_Tables_number 2
_symmetry_space_group_name_Hall '-P 1'
_symmetry_space_group_name_H-M 'P -1'
_atom_sites_solution_hydrogens geom
_atom_sites_solution_primary direct
_atom_sites_solution_secondary difmap
_audit_author_name 'Villinger, A.'
_audit_creation_method SHELXL-97
_cell_angle_alpha 110.387(14)
_cell_angle_beta 105.512(11)
_cell_angle_gamma 106.621(15)
_cell_formula_units_Z 2
_cell_length_a 14.916(8)
_cell_length_b 18.504(9)
_cell_length_c 20.187(9)
_cell_measurement_reflns_used 8107
_cell_measurement_temperature 173(2)
_cell_measurement_theta_max 42.371
_cell_measurement_theta_min 8.102
_cell_volume 4567(4)
_computing_cell_refinement 'Bruker Apex v2.0-2'
_computing_data_collection 'Bruker Apex v2.0-2'
_computing_data_reduction 'Bruker SAINT'
_computing_molecular_graphics 'ORTEP-3 (Farrugia, 1997)'
_computing_publication_material SHELXL-97
_computing_structure_refinement 'SHELXL-97 (Sheldrick, 1997)'
_computing_structure_solution 'SHELXS-97 (Sheldrick, 1997)'
_diffrn_ambient_temperature 173(2)
_diffrn_measured_fraction_theta_full 0.957
_diffrn_measured_fraction_theta_max 0.957
_diffrn_measurement_device_type 'Bruker-Nonius Apex X8-CCD-diffractometer'
_diffrn_measurement_method '\w scans'
_diffrn_radiation_monochromator graphite
_diffrn_radiation_source 'sealed tube'
_diffrn_radiation_type MoK\a
_diffrn_radiation_wavelength 0.71073
_diffrn_reflns_av_R_equivalents 0.0394
_diffrn_reflns_av_sigmaI/netI 0.0417
_diffrn_reflns_limit_h_max 15
_diffrn_reflns_limit_h_min -15
_diffrn_reflns_limit_k_max 18
_diffrn_reflns_limit_k_min -18
_diffrn_reflns_limit_l_max 20
_diffrn_reflns_limit_l_min -20
_diffrn_reflns_number 34742
_diffrn_reflns_theta_full 21.36
_diffrn_reflns_theta_max 21.36
_diffrn_reflns_theta_min 3.32
_exptl_absorpt_coefficient_mu 0.189
_exptl_absorpt_correction_T_max 0.9832
_exptl_absorpt_correction_T_min 0.9506
_exptl_absorpt_correction_type multi-scan
_exptl_absorpt_process_details '(SADABS; Sheldrick, 2004)'
_exptl_crystal_colour colourless
_exptl_crystal_density_diffrn 1.748
_exptl_crystal_description block
_exptl_crystal_F_000 2374
_exptl_crystal_size_max 0.27
_exptl_crystal_size_mid 0.19
_exptl_crystal_size_min 0.09
_refine_diff_density_max 0.293
_refine_diff_density_min -0.226
_refine_diff_density_rms 0.041
_refine_ls_extinction_method none
_refine_ls_goodness_of_fit_ref 1.029
_refine_ls_hydrogen_treatment constr
_refine_ls_matrix_type fullcycle
_refine_ls_number_parameters 1550
_refine_ls_number_reflns 9855
_refine_ls_number_restraints 3
_refine_ls_restrained_S_all 1.031
_refine_ls_R_factor_all 0.0562
_refine_ls_R_factor_gt 0.0334
_refine_ls_shift/su_max 0.000
_refine_ls_shift/su_mean 0.000
_refine_ls_structure_factor_coef Fsqd
_refine_ls_weighting_details 'calc w=1/[\s^2^(Fo^2^)+(0.0420P)^2^+0.5720P] where P=(Fo^2^+2Fc^2^)/3'
_refine_ls_weighting_scheme calc
_refine_ls_wR_factor_gt 0.0734
_refine_ls_wR_factor_ref 0.0801
_reflns_number_gt 7390
_reflns_number_total 9855
_reflns_threshold_expression >2sigma(I)
_cod_data_source_file ja902450b_si_003_1.cif
_cod_data_source_block net4_tcb
_cod_original_formula_sum 'C90 H35 B5 F60 N5 O1.50'
_cod_database_code 4104607

loop_
_symmetry_equiv_pos_as_xyz
'x, y, z'
'-x, -y, -z'

loop_
_atom_site_label
_atom_site_type_symbol
_atom_site_fract_x
_atom_site_fract_y
_atom_site_fract_z
_atom_site_U_iso_or_equiv
_atom_site_adp_type
_atom_site_occupancy
_atom_site_symmetry_multiplicity
_atom_site_calc_flag
_atom_site_refinement_flags
_atom_site_disorder_assembly
_atom_site_disorder_group
B1 B 0.7864(2) 1.09610(19) 0.30359(18) 0.0232(8) Uani 1 1 d . . .
B2 B 0.4611(2) 1.0081(2) 0.18318(19) 0.0270(8) Uani 1 1 d . . .
B3 B 0.8369(2) 0.87463(19) 0.28855(18) 0.0224(8) Uani 1 1 d . . .
B4 B 0.9907(2) 1.2346(2) 0.23148(19) 0.0281(8) Uani 1 1 d . . .
B5 B 0.8479(2) 1.2848(2) 0.52915(18) 0.0256(8) Uani 1 1 d . . .
N1 N 0.5851(2) 1.04110(14) 0.22200(13) 0.0267(6) Uani 1 1 d . . .
N2 N 0.81850(16) 0.95744(16) 0.29420(12) 0.0223(6) Uani 1 1 d . . .
N3 N 0.9142(2) 1.17763(15) 0.25623(13) 0.0284(6) Uani 1 1 d . . .
N4 N 0.83379(16) 1.21244(16) 0.44901(16) 0.0262(6) Uani 1 1 d . . .
C1 C 0.6681(2) 1.06739(16) 0.25138(15) 0.0158(6) Uani 1 1 d . . .
C2 C 0.80433(19) 1.0143(2) 0.30056(14) 0.0200(7) Uani 1 1 d . . .
C3 C 0.8596(2) 1.14423(18) 0.27276(16) 0.0224(7) Uani 1 1 d . . .
C4 C 0.8146(2) 1.16204(19) 0.38980(19) 0.0218(7) Uani 1 1 d . . .
C5 C 0.4419(2) 1.02750(19) 0.10935(16) 0.0285(7) Uani 1 1 d . . .
C6 C 0.4910(2) 1.10820(19) 0.11867(17) 0.0330(8) Uani 1 1 d . . .
C7 C 0.4810(3) 1.1308(2) 0.0608(2) 0.0391(8) Uani 1 1 d . . .
C8 C 0.4166(3) 1.0703(2) -0.0134(2) 0.0406(8) Uani 1 1 d . . .
C9 C 0.3654(2) 0.9890(2) -0.02752(18) 0.0376(8) Uani 1 1 d . . .
C10 C 0.3790(2) 0.9685(2) 0.03252(18) 0.0319(8) Uani 1 1 d . . .
C11 C 0.4090(2) 0.90996(17) 0.16562(15) 0.0262(7) Uani 1 1 d . . .
C12 C 0.3042(2) 0.87305(19) 0.14350(16) 0.0312(8) Uani 1 1 d . . .
C13 C 0.2503(2) 0.7941(2) 0.13374(17) 0.0348(8) Uani 1 1 d . . .
C14 C 0.3013(3) 0.7465(2) 0.14595(18) 0.0417(8) Uani 1 1 d . . .
C15 C 0.4049(2) 0.7778(2) 0.16656(18) 0.0383(8) Uani 1 1 d . . .
C16 C 0.4555(2) 0.85771(19) 0.17539(16) 0.0310(8) Uani 1 1 d . . .
C17 C 0.4388(2) 1.06554(17) 0.25332(16) 0.0264(7) Uani 1 1 d . . .
C18 C 0.3824(2) 1.11254(19) 0.24990(17) 0.0331(8) Uani 1 1 d . . .
C19 C 0.3650(2) 1.15826(19) 0.3109(2) 0.0391(8) Uani 1 1 d . . .
C20 C 0.4045(2) 1.15951(19) 0.3802(2) 0.0413(9) Uani 1 1 d . . .
C21 C 0.4588(2) 1.1129(2) 0.38755(17) 0.0371(8) Uani 1 1 d . . .
C22 C 0.4753(2) 1.06791(18) 0.32530(18) 0.0300(7) Uani 1 1 d . . .
C23 C 0.8313(2) 0.87483(16) 0.36789(15) 0.0217(7) Uani 1 1 d . . .
C24 C 0.7425(2) 0.86799(17) 0.37981(16) 0.0271(7) Uani 1 1 d . . .
C25 C 0.7320(2) 0.87400(17) 0.44656(17) 0.0293(7) Uani 1 1 d . . .
C26 C 0.8140(2) 0.88839(18) 0.50724(16) 0.0325(8) Uani 1 1 d . . .
C27 C 0.9038(2) 0.89571(17) 0.49954(16) 0.0298(7) Uani 1 1 d . . .
C28 C 0.9118(2) 0.88946(16) 0.43166(17) 0.0264(7) Uani 1 1 d . . .
C29 C 0.9450(2) 0.88586(17) 0.28102(14) 0.0229(7) Uani 1 1 d . . .
C30 C 0.9755(2) 0.82109(17) 0.27567(15) 0.0272(7) Uani 1 1 d . . .
C31 C 1.0644(2) 0.82095(19) 0.26788(16) 0.0327(8) Uani 1 1 d . . .
C32 C 1.1270(2) 0.8886(2) 0.26470(16) 0.0352(8) Uani 1 1 d . . .
C33 C 1.0992(2) 0.95278(19) 0.26662(16) 0.0322(8) Uani 1 1 d . . .
C34 C 1.0100(2) 0.95059(17) 0.27428(15) 0.0279(7) Uani 1 1 d . . .
C35 C 0.7458(2) 0.79725(17) 0.20725(15) 0.0232(7) Uani 1 1 d . . .
C36 C 0.7283(2) 0.80442(17) 0.13960(17) 0.0304(7) Uani 1 1 d . . .
C37 C 0.6582(2) 0.7413(2) 0.06786(16) 0.0354(8) Uani 1 1 d . . .
C38 C 0.5995(2) 0.6652(2) 0.06106(18) 0.0414(8) Uani 1 1 d . . .
C39 C 0.6128(2) 0.65374(18) 0.12563(19) 0.0375(8) Uani 1 1 d . . .
C40 C 0.6843(2) 0.71875(18) 0.19633(16) 0.0296(7) Uani 1 1 d . . .
C41 C 0.9189(2) 1.27699(17) 0.19832(17) 0.0285(7) Uani 1 1 d . . .
C42 C 0.8868(2) 1.26960(18) 0.12472(17) 0.0342(8) Uani 1 1 d . . .
C43 C 0.8196(2) 1.3018(2) 0.09907(17) 0.0402(8) Uani 1 1 d . . .
C44 C 0.7811(2) 1.34186(19) 0.1459(2) 0.0389(8) Uani 1 1 d . . .
C45 C 0.8108(2) 1.35179(19) 0.21930(19) 0.0383(8) Uani 1 1 d . . .
C46 C 0.8784(2) 1.31996(18) 0.24392(16) 0.0325(8) Uani 1 1 d . . .
C47 C 1.0220(2) 1.17148(18) 0.17271(15) 0.0283(7) Uani 1 1 d . . .
C48 C 0.9817(2) 1.0839(2) 0.14046(17) 0.0372(8) Uani 1 1 d . . .
C49 C 1.0235(3) 1.03524(19) 0.10265(18) 0.0440(9) Uani 1 1 d . . .
C50 C 1.1078(3) 1.0727(2) 0.09274(17) 0.0444(9) Uani 1 1 d . . .
C51 C 1.1488(2) 1.1586(2) 0.12002(18) 0.0401(8) Uani 1 1 d . . .
C52 C 1.1062(2) 1.20541(18) 0.15876(16) 0.0323(8) Uani 1 1 d . . .
C53 C 1.0928(2) 1.30096(18) 0.31135(16) 0.0259(7) Uani 1 1 d . . .
C54 C 1.1376(2) 1.27406(17) 0.36132(17) 0.0289(7) Uani 1 1 d . . .
C55 C 1.2277(2) 1.3244(2) 0.42601(16) 0.0322(8) Uani 1 1 d . . .
C56 C 1.2794(2) 1.4067(2) 0.44200(16) 0.0338(8) Uani 1 1 d . . .
C57 C 1.2394(2) 1.43711(17) 0.39448(17) 0.0305(7) Uani 1 1 d . . .
C58 C 1.1476(2) 1.38483(18) 0.33149(16) 0.0287(7) Uani 1 1 d . . .
C59 C 0.76900(19) 1.23295(17) 0.55620(15) 0.0237(7) Uani 1 1 d . . .
C60 C 0.7610(2) 1.15544(18) 0.55196(15) 0.0264(7) Uani 1 1 d . . .
C61 C 0.7015(2) 1.11137(18) 0.57818(17) 0.0333(8) Uani 1 1 d . . .
C62 C 0.6483(2) 1.1469(2) 0.61413(18) 0.0376(8) Uani 1 1 d . . .
C64 C 0.7118(2) 1.26456(17) 0.59143(17) 0.0319(8) Uani 1 1 d . . .
C63 C 0.6535(2) 1.2234(2) 0.62070(17) 0.0364(8) Uani 1 1 d . . .
C65 C 0.9650(2) 1.32420(16) 0.59081(16) 0.0238(7) Uani 1 1 d . . .
C66 C 0.9905(2) 1.37655(17) 0.66777(17) 0.0281(7) Uani 1 1 d . . .
C67 C 1.0874(2) 1.41633(17) 0.72463(16) 0.0328(8) Uani 1 1 d . . .
C68 C 1.1647(2) 1.40513(18) 0.70674(18) 0.0323(8) Uani 1 1 d . . .
C69 C 1.1458(2) 1.35448(18) 0.63218(19) 0.0317(8) Uani 1 1 d . . .
C70 C 1.0472(2) 1.31567(16) 0.57599(15) 0.0260(7) Uani 1 1 d . . .
C71 C 0.8185(2) 1.35008(17) 0.49976(15) 0.0242(7) Uani 1 1 d . . .
C72 C 0.7259(2) 1.32062(17) 0.43822(17) 0.0310(7) Uani 1 1 d . . .
C73 C 0.6984(2) 1.3671(2) 0.40372(16) 0.0339(8) Uani 1 1 d . . .
C74 C 0.7658(2) 1.44925(19) 0.43051(17) 0.0308(7) Uani 1 1 d . . .
C75 C 0.8579(2) 1.48301(17) 0.49181(17) 0.0281(7) Uani 1 1 d . . .
C76 C 0.8821(2) 1.43420(18) 0.52498(15) 0.0272(7) Uani 1 1 d . . .
F1 F 0.55575(13) 1.17153(10) 0.19155(9) 0.0442(4) Uani 1 1 d . . .
F2 F 0.53385(15) 1.21101(12) 0.07529(11) 0.0589(5) Uani 1 1 d . . .
F3 F 0.40571(15) 1.08976(12) -0.07264(11) 0.0615(5) Uani 1 1 d . . .
F4 F 0.30448(13) 0.92781(12) -0.10102(10) 0.0548(5) Uani 1 1 d . . .
F5 F 0.32907(13) 0.88616(11) 0.01274(9) 0.0467(5) Uani 1 1 d . . .
F6 F 0.25026(11) 0.91809(10) 0.13059(9) 0.0412(4) Uani 1 1 d . . .
F7 F 0.14832(13) 0.76260(11) 0.11156(10) 0.0546(5) Uani 1 1 d . . .
F8 F 0.25072(15) 0.66840(12) 0.13720(12) 0.0681(6) Uani 1 1 d . . .
F9 F 0.45549(14) 0.73084(11) 0.17806(11) 0.0610(5) Uani 1 1 d . . .
F10 F 0.55803(12) 0.88389(10) 0.19604(10) 0.0417(4) Uani 1 1 d . . .
F11 F 0.34034(13) 1.11460(11) 0.18286(10) 0.0505(5) Uani 1 1 d . . .
F12 F 0.30747(14) 1.20174(12) 0.30203(12) 0.0631(6) Uani 1 1 d . . .
F13 F 0.39140(14) 1.20689(12) 0.44107(11) 0.0663(6) Uani 1 1 d . . .
F14 F 0.49888(13) 1.11286(12) 0.45530(9) 0.0579(5) Uani 1 1 d . . .
F15 F 0.53373(12) 1.02594(10) 0.33727(9) 0.0405(4) Uani 1 1 d . . .
F16 F 0.65973(11) 0.85612(10) 0.32188(8) 0.0379(4) Uani 1 1 d . . .
F17 F 0.64290(12) 0.86638(11) 0.45230(9) 0.0461(5) Uani 1 1 d . . .
F18 F 0.80675(13) 0.89629(10) 0.57399(9) 0.0466(5) Uani 1 1 d . . .
F19 F 0.98640(12) 0.91199(10) 0.56007(9) 0.0447(5) Uani 1 1 d . . .
F20 F 1.00448(11) 0.90035(10) 0.43102(8) 0.0379(4) Uani 1 1 d . . .
F21 F 0.91614(12) 0.75362(9) 0.27959(9) 0.0378(4) Uani 1 1 d . . .
F22 F 1.08938(13) 0.75569(11) 0.26404(10) 0.0490(5) Uani 1 1 d . . .
F23 F 1.21637(12) 0.89204(12) 0.26075(10) 0.0538(5) Uani 1 1 d . . .
F24 F 1.15916(12) 1.01839(11) 0.26128(10) 0.0514(5) Uani 1 1 d . . .
F25 F 0.98850(11) 1.01710(9) 0.27608(9) 0.0373(4) Uani 1 1 d . . .
F26 F 0.78600(12) 0.87829(10) 0.14286(9) 0.0410(4) Uani 1 1 d . . .
F27 F 0.64745(13) 0.75336(11) 0.00488(9) 0.0549(5) Uani 1 1 d . . .
F28 F 0.53074(14) 0.60173(11) -0.00871(10) 0.0654(6) Uani 1 1 d . . .
F29 F 0.55605(14) 0.57878(10) 0.11974(10) 0.0612(6) Uani 1 1 d . . .
F30 F 0.69333(12) 0.70233(9) 0.25738(9) 0.0400(4) Uani 1 1 d . . .
F31 F 0.92041(14) 1.22883(11) 0.07423(9) 0.0536(5) Uani 1 1 d . . .
F32 F 0.79152(15) 1.29203(12) 0.02629(10) 0.0644(6) Uani 1 1 d . . .
F33 F 0.71440(13) 1.37131(11) 0.12019(11) 0.0571(5) Uani 1 1 d . . .
F34 F 0.77347(15) 1.39219(12) 0.26710(11) 0.0605(5) Uani 1 1 d . . .
F35 F 0.90366(13) 1.33072(10) 0.31734(9) 0.0457(5) Uani 1 1 d . . .
F36 F 0.89488(14) 1.04064(10) 0.14460(10) 0.0528(5) Uani 1 1 d . . .
F37 F 0.98093(16) 0.95038(11) 0.07504(11) 0.0679(6) Uani 1 1 d . . .
F38 F 1.14814(15) 1.02561(12) 0.05445(10) 0.0659(6) Uani 1 1 d . . .
F39 F 1.23232(13) 1.19739(12) 0.11017(10) 0.0570(5) Uani 1 1 d . . .
F40 F 1.15057(12) 1.29038(10) 0.18450(9) 0.0442(4) Uani 1 1 d . . .
F41 F 1.09234(12) 1.19244(10) 0.34713(9) 0.0438(4) Uani 1 1 d . . .
F42 F 1.26595(13) 1.29373(11) 0.47263(9) 0.0497(5) Uani 1 1 d . . .
F43 F 1.36986(12) 1.45718(11) 0.50372(9) 0.0511(5) Uani 1 1 d . . .
F44 F 1.29098(12) 1.51776(10) 0.40992(9) 0.0460(5) Uani 1 1 d . . .
F45 F 1.11364(12) 1.41968(10) 0.28700(9) 0.0407(4) Uani 1 1 d . . .
F46 F 0.81615(12) 1.11841(10) 0.52083(9) 0.0400(4) Uani 1 1 d . . .
F47 F 0.69754(14) 1.03523(10) 0.57097(10) 0.0527(5) Uani 1 1 d . . .
F48 F 0.58994(14) 1.10575(12) 0.64110(11) 0.0585(5) Uani 1 1 d . . .
F49 F 0.60142(14) 1.25913(12) 0.65610(12) 0.0628(6) Uani 1 1 d . . .
F50 F 0.71083(13) 1.33978(10) 0.59913(10) 0.0458(5) Uani 1 1 d . . .
F51 F 0.91738(12) 1.39322(10) 0.68870(9) 0.0424(4) Uani 1 1 d . . .
F52 F 1.10583(13) 1.46631(10) 0.79808(9) 0.0519(5) Uani 1 1 d . . .
F53 F 1.26102(12) 1.44367(11) 0.76208(10) 0.0530(5) Uani 1 1 d . . .
F54 F 1.22209(12) 1.34300(11) 0.61317(10) 0.0491(5) Uani 1 1 d . . .
F55 F 1.03522(11) 1.26886(10) 0.50317(9) 0.0419(4) Uani 1 1 d . . .
F56 F 0.65781(11) 1.23880(10) 0.40791(9) 0.0429(4) Uani 1 1 d . . .
F57 F 0.60745(12) 1.33332(11) 0.34394(10) 0.0535(5) Uani 1 1 d . . .
F58 F 0.74063(13) 1.49662(10) 0.39779(10) 0.0471(5) Uani 1 1 d . . .
F59 F 0.92318(12) 1.56413(9) 0.51903(9) 0.0426(4) Uani 1 1 d . . .
F60 F 0.97438(11) 1.47361(9) 0.58520(9) 0.0371(4) Uani 1 1 d . . .
N5 N 0.43897(17) 0.48772(15) 0.25761(13) 0.0392(7) Uani 1 1 d . . .
C77 C 0.4222(4) 0.4158(3) 0.1808(3) 0.0488(16) Uani 0.665(4) 1 d P A 1
H77A H 0.3626 0.3642 0.1673 0.059 Uiso 0.665(4) 1 calc PR A 1
H77B H 0.4043 0.4327 0.1394 0.059 Uiso 0.665(4) 1 calc PR A 1
C78 C 0.5091(17) 0.3934(15) 0.1807(14) 0.0697(15) Uani 0.665(4) 1 d P A 1
H78A H 0.5669 0.4422 0.1889 0.105 Uiso 0.665(4) 1 calc PR A 1
H78B H 0.4889 0.3451 0.1308 0.105 Uiso 0.665(4) 1 calc PR A 1
H78C H 0.5294 0.3780 0.2224 0.105 Uiso 0.665(4) 1 calc PR A 1
C79 C 0.5228(4) 0.5675(3) 0.2754(3) 0.0542(17) Uani 0.665(4) 1 d P A 1
H79A H 0.5053 0.5783 0.2300 0.065 Uiso 0.665(4) 1 calc PR A 1
H79B H 0.5861 0.5583 0.2820 0.065 Uiso 0.665(4) 1 calc PR A 1
C80 C 0.5456(8) 0.6452(7) 0.3450(7) 0.075(7) Uani 0.665(4) 1 d P A 1
H80A H 0.4877 0.6609 0.3361 0.113 Uiso 0.665(4) 1 calc PR A 1
H80B H 0.6074 0.6919 0.3549 0.113 Uiso 0.665(4) 1 calc PR A 1
H80C H 0.5569 0.6341 0.3899 0.113 Uiso 0.665(4) 1 calc PR A 1
C81 C 0.3400(4) 0.4946(3) 0.2516(3) 0.0551(17) Uani 0.665(4) 1 d P A 1
H81A H 0.3507 0.5339 0.3039 0.066 Uiso 0.665(4) 1 calc PR A 1
H81B H 0.2893 0.4380 0.2381 0.066 Uiso 0.665(4) 1 calc PR A 1
C82 C 0.2904(8) 0.5237(8) 0.1954(8) 0.125(8) Uani 0.665(4) 1 d P A 1
H82A H 0.3390 0.5794 0.2066 0.188 Uiso 0.665(4) 1 calc PR A 1
H82B H 0.2288 0.5280 0.2014 0.188 Uiso 0.665(4) 1 calc PR A 1
H82C H 0.2716 0.4825 0.1422 0.188 Uiso 0.665(4) 1 calc PR A 1
C83 C 0.4734(4) 0.4628(3) 0.3219(3) 0.0443(15) Uani 0.665(4) 1 d P A 1
H83A H 0.5448 0.4695 0.3324 0.053 Uiso 0.665(4) 1 calc PR A 1
H83B H 0.4747 0.5042 0.3696 0.053 Uiso 0.665(4) 1 calc PR A 1
C84 C 0.4127(6) 0.3772(5) 0.3086(5) 0.062(3) Uani 0.665(4) 1 d P A 1
H84A H 0.3404 0.3672 0.2937 0.093 Uiso 0.665(4) 1 calc PR A 1
H84B H 0.4374 0.3722 0.3562 0.093 Uiso 0.665(4) 1 calc PR A 1
H84C H 0.4198 0.3351 0.2671 0.093 Uiso 0.665(4) 1 calc PR A 1
C77B C 0.5303(8) 0.4812(6) 0.2496(6) 0.057(3) Uani 0.335(4) 1 d P A 2
H77C H 0.5771 0.4893 0.2994 0.068 Uiso 0.335(4) 1 calc PR A 2
H77D H 0.5655 0.5283 0.2402 0.068 Uiso 0.335(4) 1 calc PR A 2
C78B C 0.513(4) 0.396(3) 0.184(3) 0.0697(15) Uani 0.335(4) 1 d P A 2
H78D H 0.4850 0.3496 0.1955 0.105 Uiso 0.335(4) 1 calc PR A 2
H78E H 0.5787 0.4000 0.1813 0.105 Uiso 0.335(4) 1 calc PR A 2
H78F H 0.4649 0.3863 0.1347 0.105 Uiso 0.335(4) 1 calc PR A 2
C79B C 0.4748(7) 0.5717(5) 0.3348(5) 0.044(3) Uani 0.335(4) 1 d P A 2
H79C H 0.4126 0.5806 0.3356 0.052 Uiso 0.335(4) 1 calc PR A 2
H79D H 0.5002 0.5597 0.3786 0.052 Uiso 0.335(4) 1 calc PR A 2
C80B C 0.5504(19) 0.6511(15) 0.3518(12) 0.079(14) Uani 0.335(4) 1 d P A 2
H80D H 0.6183 0.6507 0.3674 0.118 Uiso 0.335(4) 1 calc PR A 2
H80E H 0.5495 0.6973 0.3939 0.118 Uiso 0.335(4) 1 calc PR A 2
H80F H 0.5353 0.6599 0.3056 0.118 Uiso 0.335(4) 1 calc PR A 2
C81B C 0.3809(9) 0.5064(9) 0.1907(7) 0.082(5) Uani 0.335(4) 1 d P A 2
H81C H 0.4330 0.5520 0.1888 0.099 Uiso 0.335(4) 1 calc PR A 2
H81D H 0.3535 0.4547 0.1408 0.099 Uiso 0.335(4) 1 calc PR A 2
C82B C 0.3074(10) 0.5280(9) 0.1939(7) 0.042(6) Uani 0.335(4) 1 d P A 2
H82D H 0.3340 0.5833 0.2391 0.063 Uiso 0.335(4) 1 calc PR A 2
H82E H 0.2558 0.4854 0.1983 0.063 Uiso 0.335(4) 1 calc PR A 2
H82F H 0.2759 0.5319 0.1467 0.063 Uiso 0.335(4) 1 calc PR A 2
C83B C 0.3671(7) 0.4185(6) 0.2583(6) 0.045(3) Uani 0.335(4) 1 d P A 2
H83C H 0.3383 0.3687 0.2068 0.054 Uiso 0.335(4) 1 calc PR A 2
H83D H 0.3100 0.4332 0.2645 0.054 Uiso 0.335(4) 1 calc PR A 2
C84B C 0.4030(13) 0.3927(11) 0.3164(10) 0.062(3) Uani 0.335(4) 1 d P A 2
H84D H 0.4517 0.3690 0.3062 0.093 Uiso 0.335(4) 1 calc PR A 2
H84E H 0.3447 0.3496 0.3145 0.093 Uiso 0.335(4) 1 calc PR A 2
H84F H 0.4371 0.4421 0.3677 0.093 Uiso 0.335(4) 1 calc PR A 2
O1 O 0.79497(17) 0.61784(15) 0.01514(13) 0.0617(7) Uani 1 1 d . . .
C86 C 0.7034(3) 0.4913(3) 0.0133(3) 0.1109(18) Uani 1 1 d . . .
H86A H 0.6408 0.4993 -0.0046 0.166 Uiso 1 1 calc R . .
H86B H 0.6975 0.4622 0.0452 0.166 Uiso 1 1 calc R . .
H86C H 0.7128 0.4569 -0.0315 0.166 Uiso 1 1 calc R . .
C85 C 0.7904(3) 0.5730(3) 0.0585(3) 0.0945(15) Uani 1 1 d . . .
H85A H 0.7841 0.6059 0.1062 0.113 Uiso 1 1 calc R . .
H85B H 0.8542 0.5650 0.0738 0.113 Uiso 1 1 calc R . .
C87 C 0.8841(3) 0.6964(3) 0.0548(2) 0.0866(14) Uani 1 1 d . . .
H87A H 0.9460 0.6858 0.0701 0.104 Uiso 1 1 calc R . .
H87B H 0.8817 0.7341 0.1025 0.104 Uiso 1 1 calc R . .
C88 C 0.8905(4) 0.7377(3) 0.0063(3) 0.1142(18) Uani 1 1 d . . .
H88A H 0.8963 0.7015 -0.0397 0.171 Uiso 1 1 calc R . .
H88B H 0.9508 0.7923 0.0353 0.171 Uiso 1 1 calc R . .
H88C H 0.8286 0.7472 -0.0096 0.171 Uiso 1 1 calc R . .
O2 O 0.9955(5) 0.5184(4) 0.0086(5) 0.095(3) Uani 0.50 1 d P . .
C89 C 0.970(2) 0.485(2) -0.0785(17) 0.66(6) Uani 0.50 1 d PD . .
H89A H 1.0222 0.4669 -0.0921 0.789 Uiso 0.50 1 calc PRD . .
H89B H 0.9013 0.4378 -0.1108 0.789 Uiso 0.50 1 calc PR . .
C90 C 0.9757(9) 0.5600(10) -0.0838(8) 0.166(10) Uani 0.50 1 d PD . .
H90A H 0.9138 0.5680 -0.0827 0.248 Uiso 0.50 1 calc PR . .
H90B H 0.9806 0.5554 -0.1325 0.248 Uiso 0.50 1 calc PR . .
H90C H 1.0362 0.6087 -0.0401 0.248 Uiso 0.50 1 calc PR . .
C91 C 1.0115(10) 0.4736(7) 0.0421(7) 0.141(10) Uani 0.50 1 d PD . .
H91A H 1.0762 0.4707 0.0404 0.169 Uiso 0.50 1 calc PR . .
H91B H 0.9570 0.4158 0.0060 0.169 Uiso 0.50 1 calc PR . .
C92 C 1.0190(11) 0.4827(11) 0.1114(8) 0.171(11) Uani 0.50 1 d PD . .
H92A H 1.0635 0.5418 0.1501 0.256 Uiso 0.50 1 calc PR . .
H92B H 1.0481 0.4454 0.1237 0.256 Uiso 0.50 1 calc PR . .
H92C H 0.9507 0.4675 0.1120 0.256 Uiso 0.50 1 calc PR . .

loop_
_atom_site_aniso_label
_atom_site_aniso_U_11
_atom_site_aniso_U_22
_atom_site_aniso_U_33
_atom_site_aniso_U_23
_atom_site_aniso_U_13
_atom_site_aniso_U_12
B1 0.0239(19) 0.0196(19) 0.0208(19) 0.0068(16) 0.0067(16) 0.0078(16)
B2 0.0130(18) 0.033(2) 0.027(2) 0.0130(17) 0.0021(16) 0.0063(16)
B3 0.0260(19) 0.0149(19) 0.025(2) 0.0100(16) 0.0074(16) 0.0087(16)
B4 0.031(2) 0.0196(19) 0.028(2) 0.0128(17) 0.0107(17) 0.0022(17)
B5 0.029(2) 0.0200(19) 0.0211(19) 0.0043(16) 0.0082(16) 0.0103(16)
N1 0.0414(18) 0.0229(15) 0.0212(14) 0.0123(12) 0.0167(14) 0.0143(14)
N2 0.0170(13) 0.0240(15) 0.0185(14) 0.0083(12) 0.0035(11) 0.0042(12)
N3 0.0330(16) 0.0203(15) 0.0184(14) 0.0060(12) 0.0002(13) 0.0069(13)
N4 0.0223(14) 0.0212(15) 0.0308(17) 0.0132(14) 0.0062(12) 0.0063(12)
C1 0.0081(16) 0.0067(15) 0.0172(16) -0.0039(13) 0.0039(14) -0.0040(13)
C2 0.0103(15) 0.0225(19) 0.0146(16) 0.0044(15) 0.0023(12) -0.0017(14)
C3 0.0138(17) 0.0199(18) 0.0159(17) -0.0014(14) 0.0012(14) 0.0007(14)
C4 0.0175(16) 0.0184(17) 0.026(2) 0.0117(17) 0.0049(15) 0.0056(14)
C5 0.0223(16) 0.030(2) 0.026(2) 0.0099(17) 0.0055(15) 0.0095(16)
C6 0.0352(19) 0.028(2) 0.022(2) 0.0076(18) 0.0031(16) 0.0092(17)
C7 0.052(2) 0.033(2) 0.042(2) 0.025(2) 0.0208(19) 0.0185(19)
C8 0.053(2) 0.056(3) 0.035(2) 0.034(2) 0.0206(19) 0.032(2)
C9 0.037(2) 0.047(2) 0.024(2) 0.016(2) 0.0069(17) 0.0170(19)
C10 0.0284(18) 0.030(2) 0.034(2) 0.0160(18) 0.0100(17) 0.0091(17)
C11 0.0224(19) 0.0282(18) 0.0222(17) 0.0092(14) 0.0072(14) 0.0078(16)
C12 0.034(2) 0.031(2) 0.0304(19) 0.0144(16) 0.0121(15) 0.0165(18)
C13 0.025(2) 0.032(2) 0.0345(19) 0.0109(16) 0.0109(15) 0.0020(18)
C14 0.046(2) 0.025(2) 0.048(2) 0.0173(17) 0.0204(18) 0.0049(19)
C15 0.041(2) 0.031(2) 0.044(2) 0.0193(17) 0.0147(17) 0.0165(19)
C16 0.0229(19) 0.032(2) 0.0316(19) 0.0121(16) 0.0084(15) 0.0086(17)
C17 0.0189(16) 0.0254(17) 0.0286(19) 0.0121(15) 0.0043(14) 0.0066(15)
C18 0.0269(17) 0.040(2) 0.0322(19) 0.0211(17) 0.0078(15) 0.0118(16)
C19 0.0357(19) 0.037(2) 0.055(3) 0.0204(19) 0.0274(19) 0.0219(17)
C20 0.037(2) 0.033(2) 0.037(2) 0.0021(17) 0.0214(18) 0.0036(17)
C21 0.0289(18) 0.046(2) 0.0234(19) 0.0137(17) 0.0098(15) 0.0031(17)
C22 0.0218(17) 0.0321(18) 0.036(2) 0.0177(16) 0.0104(15) 0.0103(15)
C23 0.0197(17) 0.0137(16) 0.0255(18) 0.0079(14) 0.0043(15) 0.0050(13)
C24 0.0254(18) 0.0233(17) 0.0244(18) 0.0099(14) 0.0027(14) 0.0076(14)
C25 0.0278(18) 0.0275(18) 0.029(2) 0.0103(15) 0.0159(17) 0.0069(15)
C26 0.041(2) 0.0272(18) 0.0201(18) 0.0094(15) 0.0115(17) 0.0050(16)
C27 0.0307(19) 0.0263(18) 0.0185(18) 0.0076(14) -0.0011(15) 0.0076(15)
C28 0.0246(17) 0.0183(17) 0.0284(19) 0.0069(14) 0.0075(15) 0.0066(14)
C29 0.0264(17) 0.0175(17) 0.0191(16) 0.0073(14) 0.0066(13) 0.0057(15)
C30 0.0301(18) 0.0266(18) 0.0263(18) 0.0141(15) 0.0137(14) 0.0093(15)
C31 0.037(2) 0.034(2) 0.0291(18) 0.0132(16) 0.0125(15) 0.0210(17)
C32 0.0262(18) 0.051(2) 0.0294(19) 0.0140(17) 0.0164(15) 0.0182(18)
C33 0.0292(19) 0.032(2) 0.0285(18) 0.0123(15) 0.0130(15) 0.0050(16)
C34 0.0308(18) 0.0239(18) 0.0226(17) 0.0082(14) 0.0069(14) 0.0102(15)
C35 0.0262(16) 0.0228(18) 0.0230(18) 0.0112(14) 0.0112(14) 0.0116(15)
C36 0.0292(18) 0.0243(18) 0.032(2) 0.0129(17) 0.0110(16) 0.0053(15)
C37 0.0379(19) 0.037(2) 0.0212(19) 0.0130(17) 0.0048(16) 0.0097(18)
C38 0.038(2) 0.032(2) 0.022(2) -0.0016(16) 0.0001(15) 0.0010(17)
C39 0.0350(19) 0.0179(18) 0.035(2) 0.0052(17) 0.0076(17) -0.0055(16)
C40 0.0365(18) 0.027(2) 0.0295(19) 0.0174(17) 0.0143(16) 0.0132(17)
C41 0.0259(17) 0.0221(17) 0.0270(19) 0.0107(15) 0.0069(15) 0.0008(14)
C42 0.045(2) 0.0288(19) 0.027(2) 0.0121(16) 0.0165(16) 0.0129(17)
C43 0.049(2) 0.037(2) 0.0240(19) 0.0182(17) 0.0018(17) 0.0121(18)
C44 0.039(2) 0.0301(19) 0.041(2) 0.0165(17) 0.0072(18) 0.0150(17)
C45 0.040(2) 0.0319(19) 0.037(2) 0.0115(17) 0.0147(17) 0.0136(17)
C46 0.0384(19) 0.0311(18) 0.0256(18) 0.0148(16) 0.0106(16) 0.0116(17)
C47 0.0283(18) 0.023(2) 0.0234(17) 0.0108(15) 0.0046(14) 0.0037(15)
C48 0.045(2) 0.030(2) 0.0270(18) 0.0134(16) 0.0105(16) 0.0074(18)
C49 0.056(2) 0.0242(19) 0.036(2) 0.0081(17) 0.0062(18) 0.0140(19)
C50 0.055(2) 0.045(3) 0.030(2) 0.0090(18) 0.0114(18) 0.032(2)
C51 0.0316(19) 0.046(2) 0.035(2) 0.0150(18) 0.0120(16) 0.0119(18)
C52 0.0342(19) 0.0228(17) 0.0293(18) 0.0075(15) 0.0079(16) 0.0084(16)
C53 0.0294(17) 0.0242(19) 0.0273(18) 0.0137(15) 0.0146(15) 0.0102(15)
C54 0.0315(18) 0.0180(16) 0.0319(19) 0.0108(16) 0.0101(17) 0.0071(15)
C55 0.0338(19) 0.038(2) 0.0280(19) 0.0176(17) 0.0097(17) 0.0199(18)
C56 0.0225(17) 0.034(2) 0.0257(18) 0.0025(16) 0.0040(14) 0.0056(17)
C57 0.0291(18) 0.0194(17) 0.0325(19) 0.0084(16) 0.0117(17) 0.0018(15)
C58 0.0351(19) 0.030(2) 0.0290(19) 0.0193(16) 0.0155(17) 0.0154(17)
C59 0.0199(16) 0.0207(18) 0.0219(16) 0.0062(14) 0.0031(14) 0.0070(14)
C60 0.0265(17) 0.0261(19) 0.0262(17) 0.0108(15) 0.0104(14) 0.0120(15)
C61 0.0363(19) 0.0245(18) 0.0346(19) 0.0162(16) 0.0085(16) 0.0094(16)
C62 0.0340(19) 0.042(2) 0.042(2) 0.0271(17) 0.0189(17) 0.0098(17)
C64 0.0340(18) 0.0232(17) 0.0403(19) 0.0171(16) 0.0125(17) 0.0137(16)
C63 0.0353(19) 0.040(2) 0.047(2) 0.0227(18) 0.0264(17) 0.0210(17)
C65 0.0302(18) 0.0184(16) 0.0238(19) 0.0103(15) 0.0116(15) 0.0102(14)
C66 0.0263(19) 0.0247(17) 0.034(2) 0.0130(16) 0.0122(16) 0.0122(15)
C67 0.035(2) 0.0221(18) 0.0261(18) 0.0073(15) 0.0037(17) 0.0054(16)
C68 0.0220(18) 0.0210(18) 0.036(2) 0.0128(17) -0.0038(16) 0.0008(15)
C69 0.0217(19) 0.0295(18) 0.048(2) 0.0221(18) 0.0148(17) 0.0112(15)
C70 0.0299(19) 0.0189(17) 0.0244(17) 0.0076(14) 0.0102(16) 0.0077(15)
C71 0.0257(17) 0.0239(19) 0.0223(17) 0.0070(14) 0.0128(15) 0.0112(15)
C72 0.0279(18) 0.0235(17) 0.0357(19) 0.0121(16) 0.0103(16) 0.0078(15)
C73 0.0330(18) 0.034(2) 0.0293(18) 0.0138(17) 0.0050(15) 0.0156(18)
C74 0.044(2) 0.034(2) 0.0333(19) 0.0245(17) 0.0218(18) 0.0249(18)
C75 0.036(2) 0.0188(17) 0.0340(19) 0.0133(16) 0.0202(17) 0.0104(15)
C76 0.0256(17) 0.0256(19) 0.0230(17) 0.0072(15) 0.0076(14) 0.0082(16)
F1 0.0523(11) 0.0303(10) 0.0351(11) 0.0136(9) 0.0097(10) 0.0073(9)
F2 0.0817(14) 0.0443(13) 0.0604(13) 0.0357(11) 0.0298(11) 0.0240(11)
F3 0.0893(15) 0.0741(14) 0.0448(12) 0.0427(11) 0.0296(11) 0.0441(12)
F4 0.0551(12) 0.0636(13) 0.0242(11) 0.0137(11) 0.0027(10) 0.0173(11)
F5 0.0467(11) 0.0371(12) 0.0313(10) 0.0115(9) 0.0036(9) 0.0018(10)
F6 0.0258(9) 0.0405(11) 0.0477(11) 0.0180(9) 0.0083(8) 0.0105(9)
F7 0.0314(11) 0.0447(11) 0.0646(13) 0.0163(10) 0.0163(10) 0.0002(9)
F8 0.0653(13) 0.0366(12) 0.0928(16) 0.0338(11) 0.0292(12) 0.0070(11)
F9 0.0601(12) 0.0407(12) 0.0841(15) 0.0341(11) 0.0217(11) 0.0242(11)
F10 0.0309(11) 0.0392(11) 0.0552(11) 0.0243(9) 0.0128(9) 0.0162(9)
F11 0.0515(11) 0.0661(13) 0.0542(12) 0.0365(10) 0.0222(10) 0.0397(10)
F12 0.0691(13) 0.0590(13) 0.0899(15) 0.0380(12) 0.0492(12) 0.0439(11)
F13 0.0711(14) 0.0633(13) 0.0599(13) 0.0119(11) 0.0460(11) 0.0247(11)
F14 0.0516(11) 0.0833(14) 0.0307(10) 0.0245(10) 0.0189(9) 0.0180(11)
F15 0.0379(10) 0.0561(11) 0.0369(10) 0.0300(9) 0.0156(8) 0.0212(9)
F16 0.0274(9) 0.0526(11) 0.0324(10) 0.0197(9) 0.0096(8) 0.0171(8)
F17 0.0384(10) 0.0562(12) 0.0422(11) 0.0201(9) 0.0232(9) 0.0147(9)
F18 0.0562(11) 0.0481(11) 0.0270(10) 0.0173(9) 0.0181(9) 0.0099(9)
F19 0.0434(10) 0.0493(11) 0.0272(9) 0.0172(9) 0.0012(8) 0.0139(9)
F20 0.0261(9) 0.0488(11) 0.0328(10) 0.0167(9) 0.0067(8) 0.0152(8)
F21 0.0429(10) 0.0289(9) 0.0500(11) 0.0223(8) 0.0215(9) 0.0183(8)
F22 0.0553(11) 0.0517(12) 0.0562(12) 0.0253(10) 0.0281(10) 0.0380(10)
F23 0.0403(11) 0.0788(14) 0.0553(12) 0.0311(11) 0.0315(10) 0.0306(10)
F24 0.0432(11) 0.0517(12) 0.0601(12) 0.0299(10) 0.0295(10) 0.0079(9)
F25 0.0401(10) 0.0279(9) 0.0493(11) 0.0229(8) 0.0218(9) 0.0117(8)
F26 0.0481(10) 0.0320(10) 0.0292(10) 0.0161(8) 0.0083(8) 0.0036(8)
F27 0.0646(12) 0.0505(12) 0.0244(10) 0.0153(9) 0.0030(9) 0.0079(10)
F28 0.0664(13) 0.0439(12) 0.0295(11) -0.0004(9) -0.0022(10) -0.0085(10)
F29 0.0680(13) 0.0292(10) 0.0456(12) 0.0097(9) 0.0117(10) -0.0126(9)
F30 0.0503(11) 0.0250(9) 0.0345(10) 0.0149(8) 0.0130(8) 0.0050(8)
F31 0.0745(13) 0.0643(13) 0.0355(11) 0.0284(10) 0.0254(10) 0.0370(11)
F32 0.0892(15) 0.0687(14) 0.0356(11) 0.0294(10) 0.0121(11) 0.0391(12)
F33 0.0524(12) 0.0484(12) 0.0632(13) 0.0288(10) 0.0058(10) 0.0246(10)
F34 0.0761(14) 0.0651(13) 0.0627(13) 0.0324(11) 0.0353(11) 0.0485(12)
F35 0.0638(12) 0.0495(11) 0.0322(10) 0.0210(9) 0.0212(9) 0.0307(10)
F36 0.0669(12) 0.0268(10) 0.0455(11) 0.0098(9) 0.0243(10) 0.0019(9)
F37 0.1002(16) 0.0309(11) 0.0562(13) 0.0117(10) 0.0230(12) 0.0250(11)
F38 0.0692(13) 0.0663(13) 0.0482(12) 0.0063(11) 0.0135(10) 0.0451(12)
F39 0.0426(11) 0.0666(13) 0.0545(12) 0.0179(10) 0.0236(10) 0.0223(10)
F40 0.0448(10) 0.0320(10) 0.0481(11) 0.0136(9) 0.0253(9) 0.0060(9)
F41 0.0454(10) 0.0304(10) 0.0456(11) 0.0210(9) 0.0055(9) 0.0103(8)
F42 0.0491(11) 0.0533(12) 0.0397(11) 0.0231(9) 0.0042(9) 0.0234(10)
F43 0.0324(10) 0.0464(11) 0.0404(11) 0.0046(9) -0.0002(8) 0.0056(9)
F44 0.0443(10) 0.0263(10) 0.0509(11) 0.0122(9) 0.0168(9) 0.0027(8)
F45 0.0413(10) 0.0297(10) 0.0448(10) 0.0213(8) 0.0112(8) 0.0072(8)
F46 0.0543(11) 0.0357(10) 0.0477(11) 0.0249(9) 0.0276(9) 0.0287(9)
F47 0.0731(13) 0.0352(11) 0.0616(12) 0.0314(10) 0.0319(11) 0.0228(10)
F48 0.0568(12) 0.0620(13) 0.0752(14) 0.0459(11) 0.0386(11) 0.0202(10)
F49 0.0694(13) 0.0749(14) 0.0870(15) 0.0503(12) 0.0572(12) 0.0464(12)
F50 0.0592(11) 0.0377(10) 0.0651(12) 0.0295(9) 0.0399(10) 0.0318(9)
F51 0.0366(10) 0.0407(10) 0.0313(10) 0.0016(8) 0.0108(8) 0.0134(9)
F52 0.0536(11) 0.0413(11) 0.0279(10) 0.0021(9) 0.0007(9) 0.0093(9)
F53 0.0318(10) 0.0437(11) 0.0519(12) 0.0131(9) -0.0067(9) 0.0081(9)
F54 0.0289(10) 0.0520(11) 0.0618(12) 0.0223(10) 0.0158(9) 0.0185(9)
F55 0.0310(9) 0.0477(11) 0.0384(10) 0.0109(9) 0.0158(8) 0.0150(8)
F56 0.0277(9) 0.0312(10) 0.0510(11) 0.0189(9) -0.0001(8) 0.0030(8)
F57 0.0412(11) 0.0529(12) 0.0514(12) 0.0268(10) -0.0036(9) 0.0180(9)
F58 0.0653(12) 0.0464(11) 0.0503(11) 0.0339(9) 0.0267(10) 0.0330(10)
F59 0.0512(11) 0.0248(9) 0.0522(11) 0.0198(9) 0.0239(9) 0.0115(8)
F60 0.0337(9) 0.0245(9) 0.0370(10) 0.0107(8) 0.0051(8) 0.0044(8)
N5 0.0291(16) 0.0446(19) 0.0372(18) 0.0191(15) 0.0127(13) 0.0075(15)
C77 0.057(4) 0.036(3) 0.029(3) 0.009(3) 0.006(3) 0.006(3)
C78 0.071(3) 0.056(3) 0.055(4) 0.001(2) 0.032(3) 0.016(3)
C79 0.048(3) 0.038(4) 0.062(4) 0.019(3) 0.022(3) 0.004(3)
C80 0.031(6) 0.049(10) 0.102(11) -0.005(7) 0.036(7) 0.000(6)
C81 0.035(3) 0.056(4) 0.067(4) 0.033(3) 0.009(3) 0.014(3)
C82 0.088(12) 0.133(13) 0.166(13) 0.116(11) 0.015(9) 0.036(9)
C83 0.044(3) 0.054(4) 0.036(3) 0.024(3) 0.014(3) 0.021(3)
C84 0.069(5) 0.085(9) 0.087(6) 0.063(6) 0.049(3) 0.057(5)
C77B 0.052(7) 0.053(8) 0.063(8) 0.017(6) 0.036(6) 0.019(6)
C78B 0.071(3) 0.056(3) 0.055(4) 0.001(2) 0.032(3) 0.016(3)
C79B 0.034(7) 0.034(7) 0.051(7) 0.019(6) 0.016(5) 0.003(6)
C80B 0.11(2) 0.07(2) 0.043(15) 0.027(15) 0.003(13) 0.05(2)
C81B 0.058(9) 0.115(12) 0.057(9) 0.050(8) 0.007(8) 0.017(9)
C82B 0.044(11) 0.056(13) 0.008(8) 0.007(8) -0.011(7) 0.027(9)
C83B 0.035(6) 0.033(6) 0.051(7) 0.015(5) 0.015(5) -0.002(5)
C84B 0.069(5) 0.085(9) 0.087(6) 0.063(6) 0.049(3) 0.057(5)
O1 0.0618(17) 0.0614(17) 0.0561(16) 0.0267(15) 0.0227(14) 0.0200(15)
C86 0.088(4) 0.132(5) 0.155(5) 0.115(4) 0.054(4) 0.036(4)
C85 0.094(4) 0.149(5) 0.101(4) 0.097(4) 0.054(3) 0.067(4)
C87 0.070(3) 0.097(4) 0.071(3) 0.020(3) 0.018(3) 0.039(3)
C88 0.107(4) 0.083(4) 0.162(5) 0.073(4) 0.049(4) 0.035(3)
O2 0.084(5) 0.088(11) 0.101(11) 0.011(10) 0.063(5) 0.037(7)
C89 1.27(16) 0.62(10) 0.28(5) 0.18(6) 0.47(8) 0.54(11)
C90 0.063(9) 0.24(3) 0.117(14) 0.039(16) 0.045(10) 0.007(12)
C91 0.200(17) 0.095(10) 0.121(18) 0.090(13) 0.019(13) 0.050(10)
C92 0.128(15) 0.22(2) 0.19(2) 0.060(19) 0.117(17) 0.089(16)

loop_
_atom_type_symbol
_atom_type_description
_atom_type_scat_dispersion_real
_atom_type_scat_dispersion_imag
_atom_type_scat_source
C C 0.0033 0.0016 'International Tables Vol C Tables 4.2.6.8 and 6.1.1.4'
H H 0.0000 0.0000 'International Tables Vol C Tables 4.2.6.8 and 6.1.1.4'
B B 0.0013 0.0007 'International Tables Vol C Tables 4.2.6.8 and 6.1.1.4'
N N 0.0061 0.0033 'International Tables Vol C Tables 4.2.6.8 and 6.1.1.4'
F F 0.0171 0.0103 'International Tables Vol C Tables 4.2.6.8 and 6.1.1.4'
O O 0.0106 0.0060 'International Tables Vol C Tables 4.2.6.8 and 6.1.1.4'

loop_
_geom_angle_atom_site_label_1
_geom_angle_atom_site_label_2
_geom_angle_atom_site_label_3
_geom_angle
C4 B1 C2 111.4(2)
C4 B1 C3 106.9(2)
C2 B1 C3 109.7(2)
C4 B1 C1 109.0(2)
C2 B1 C1 109.3(2)
C3 B1 C1 110.5(2)
C11 B2 C5 117.3(2)
C11 B2 C17 108.2(2)
C5 B2 C17 116.0(2)
C11 B2 N1 108.1(2)
C5 B2 N1 103.1(2)
C17 B2 N1 102.7(2)
N2 B3 C29 108.4(2)
N2 B3 C23 100.8(2)
C29 B3 C23 116.7(2)
N2 B3 C35 104.9(2)
C29 B3 C35 107.7(2)
C23 B3 C35 117.1(2)
C47 B4 N3 107.4(2)
C47 B4 C53 108.6(2)
N3 B4 C53 105.3(2)
C47 B4 C41 119.1(2)
N3 B4 C41 99.8(2)
C53 B4 C41 115.2(2)
N4 B5 C65 108.5(2)
N4 B5 C59 103.7(2)
C65 B5 C59 110.8(2)
N4 B5 C71 100.5(2)
C65 B5 C71 114.3(2)
C59 B5 C71 117.5(2)
C1 N1 B2 175.6(3)
C2 N2 B3 176.9(3)
C3 N3 B4 174.0(3)
C4 N4 B5 173.0(3)
N1 C1 B1 169.1(3)
N2 C2 B1 175.0(3)
N3 C3 B1 175.1(3)
N4 C4 B1 175.4(3)
C6 C5 C10 113.0(3)
C6 C5 B2 120.9(3)
C10 C5 B2 126.1(3)
C7 C6 F1 116.1(3)
C7 C6 C5 125.5(3)
F1 C6 C5 118.4(3)
F2 C7 C6 121.2(3)
F2 C7 C8 120.0(3)
C6 C7 C8 118.8(3)
F3 C8 C9 119.9(3)
F3 C8 C7 120.7(3)
C9 C8 C7 119.4(3)
F4 C9 C8 120.0(3)
F4 C9 C10 120.0(3)
C8 C9 C10 120.0(3)
F5 C10 C9 115.8(3)
F5 C10 C5 120.8(3)
C9 C10 C5 123.4(3)
C16 C11 C12 113.1(3)
C16 C11 B2 129.0(2)
C12 C11 B2 117.7(3)
F6 C12 C13 117.0(3)
F6 C12 C11 118.1(3)
C13 C12 C11 124.9(3)
F7 C13 C14 119.8(3)
F7 C13 C12 121.2(3)
C14 C13 C12 119.1(3)
F8 C14 C13 120.7(3)
F8 C14 C15 119.6(3)
C13 C14 C15 119.7(3)
F9 C15 C14 120.0(3)
F9 C15 C16 121.1(3)
C14 C15 C16 119.0(3)
F10 C16 C15 115.1(3)
F10 C16 C11 120.6(3)
C15 C16 C11 124.3(3)
C18 C17 C22 113.0(3)
C18 C17 B2 127.1(3)
C22 C17 B2 119.9(3)
F11 C18 C19 116.4(3)
F11 C18 C17 119.4(3)
C19 C18 C17 124.1(3)
F12 C19 C20 119.7(3)
F12 C19 C18 120.1(3)
C20 C19 C18 120.1(3)
F13 C20 C19 120.5(3)
F13 C20 C21 120.3(3)
C19 C20 C21 119.2(3)
F14 C21 C20 120.6(3)
F14 C21 C22 120.0(3)
C20 C21 C22 119.3(3)
F15 C22 C21 116.5(3)
F15 C22 C17 119.2(2)
C21 C22 C17 124.3(3)
C28 C23 C24 113.2(2)
C28 C23 B3 126.2(2)
C24 C23 B3 120.3(2)
F16 C24 C25 116.8(2)
F16 C24 C23 118.1(2)
C25 C24 C23 125.1(3)
F17 C25 C26 120.5(3)
F17 C25 C24 120.6(3)
C26 C25 C24 118.9(3)
F18 C26 C25 120.3(3)
F18 C26 C27 120.5(3)
C25 C26 C27 119.1(3)
F19 C27 C26 119.6(3)
F19 C27 C28 119.9(3)
C26 C27 C28 120.5(3)
F20 C28 C27 115.7(2)
F20 C28 C23 121.1(2)
C27 C28 C23 123.2(3)
C30 C29 C34 113.8(3)
C30 C29 B3 117.6(2)
C34 C29 B3 128.5(2)
F21 C30 C31 117.0(2)
F21 C30 C29 118.7(2)
C31 C30 C29 124.3(3)
F22 C31 C32 120.6(3)
F22 C31 C30 120.7(3)
C32 C31 C30 118.7(3)
F23 C32 C33 120.2(3)
F23 C32 C31 120.0(3)
C33 C32 C31 119.8(3)
F24 C33 C32 120.0(3)
F24 C33 C34 120.2(3)
C32 C33 C34 119.8(3)
F25 C34 C33 115.9(2)
F25 C34 C29 120.5(2)
C33 C34 C29 123.6(3)
C40 C35 C36 113.4(2)
C40 C35 B3 126.1(3)
C36 C35 B3 120.3(2)
F26 C36 C37 116.4(3)
F26 C36 C35 118.8(2)
C37 C36 C35 124.8(3)
F27 C37 C38 120.3(3)
F27 C37 C36 120.8(3)
C38 C37 C36 118.9(3)
F28 C38 C37 120.3(3)
F28 C38 C39 120.3(3)
C37 C38 C39 119.4(3)
F29 C39 C38 120.1(3)
F29 C39 C40 120.3(3)
C38 C39 C40 119.6(3)
F30 C40 C39 116.1(2)
F30 C40 C35 120.0(2)
C39 C40 C35 123.9(3)
C42 C41 C46 113.8(3)
C42 C41 B4 126.2(3)
C46 C41 B4 119.8(3)
F31 C42 C41 119.9(3)
F31 C42 C43 117.3(3)
C41 C42 C43 122.8(3)
F32 C43 C44 119.9(3)
F32 C43 C42 119.4(3)
C44 C43 C42 120.7(3)
F33 C44 C43 120.4(3)
F33 C44 C45 120.5(3)
C43 C44 C45 119.1(3)
F34 C45 C44 119.9(3)
F34 C45 C46 120.8(3)
C44 C45 C46 119.3(3)
F35 C46 C45 116.4(3)
F35 C46 C41 119.3(3)
C45 C46 C41 124.3(3)
C48 C47 C52 112.9(3)
C48 C47 B4 127.2(3)
C52 C47 B4 119.4(2)
F36 C48 C49 115.7(3)
F36 C48 C47 120.0(3)
C49 C48 C47 124.2(3)
F37 C49 C50 119.9(3)
F37 C49 C48 120.3(3)
C50 C49 C48 119.8(3)
F38 C50 C49 120.4(3)
F38 C50 C51 120.6(3)
C49 C50 C51 119.0(3)
F39 C51 C50 120.1(3)
F39 C51 C52 120.3(3)
C50 C51 C52 119.6(3)
F40 C52 C51 116.8(3)
F40 C52 C47 118.9(2)
C51 C52 C47 124.4(3)
C54 C53 C58 113.8(3)
C54 C53 B4 121.3(3)
C58 C53 B4 124.6(3)
F41 C54 C55 115.9(2)
F41 C54 C53 119.6(2)
C55 C54 C53 124.6(3)
F42 C55 C56 120.1(3)
F42 C55 C54 121.1(3)
C56 C55 C54 118.8(3)
F43 C56 C57 120.1(3)
F43 C56 C55 120.4(3)
C57 C56 C55 119.5(3)
F44 C57 C56 119.3(3)
F44 C57 C58 121.2(3)
C56 C57 C58 119.5(3)
F45 C58 C57 115.8(2)
F45 C58 C53 120.4(2)
C57 C58 C53 123.8(3)
C60 C59 C64 113.4(3)
C60 C59 B5 122.0(2)
C64 C59 B5 124.4(3)
F46 C60 C61 115.7(2)
F46 C60 C59 119.4(2)
C61 C60 C59 124.9(3)
F47 C61 C62 120.2(3)
F47 C61 C60 120.8(3)
C62 C61 C60 119.0(3)
F48 C62 C63 120.4(3)
F48 C62 C61 120.5(3)
C63 C62 C61 119.1(3)
F50 C64 C63 116.2(3)
F50 C64 C59 120.4(3)
C63 C64 C59 123.5(3)
F49 C63 C62 119.6(3)
F49 C63 C64 120.2(3)
C62 C63 C64 120.2(3)
C70 C65 C66 113.7(2)
C70 C65 B5 127.5(2)
C66 C65 B5 118.7(2)
F51 C66 C67 116.6(2)
F51 C66 C65 119.2(2)
C67 C66 C65 124.2(3)
F52 C67 C68 120.0(3)
F52 C67 C66 120.5(3)
C68 C67 C66 119.5(3)
C67 C68 F53 120.4(3)
C67 C68 C69 119.9(3)
F53 C68 C69 119.7(3)
F54 C69 C68 120.7(3)
F54 C69 C70 120.0(3)
C68 C69 C70 119.3(3)
F55 C70 C65 120.7(2)
F55 C70 C69 115.8(2)
C65 C70 C69 123.5(3)
C76 C71 C72 113.1(3)
C76 C71 B5 126.5(3)
C72 C71 B5 120.1(3)
F56 C72 C73 116.5(2)
F56 C72 C71 118.4(3)
C73 C72 C71 125.0(3)
F57 C73 C72 121.1(3)
F57 C73 C74 120.0(3)
C72 C73 C74 118.9(3)
F58 C74 C75 120.4(3)
F58 C74 C73 120.2(3)
C75 C74 C73 119.3(3)
F59 C75 C74 119.4(3)
F59 C75 C76 120.9(3)
C74 C75 C76 119.8(3)
F60 C76 C75 115.1(2)
F60 C76 C71 121.0(2)
C75 C76 C71 123.9(3)
C83B N5 C77B 118.0(6)
C83B N5 C79 167.6(5)
C77B N5 C79 63.6(5)
C83B N5 C81 67.0(5)
C77B N5 C81 169.3(5)
C79 N5 C81 113.8(3)
C83B N5 C83 61.1(5)
C77B N5 C83 81.7(5)
C79 N5 C83 108.3(3)
C81 N5 C83 108.7(3)
C83B N5 C77 81.6(5)
C77B N5 C77 63.7(5)
C79 N5 C77 108.9(3)
C81 N5 C77 109.5(3)
C83 N5 C77 107.4(3)
C83B N5 C79B 109.0(6)
C77B N5 C79B 107.5(6)
C79 N5 C79B 60.2(4)
C81 N5 C79B 78.2(4)
C83 N5 C79B 76.4(4)
C77 N5 C79B 169.0(4)
C83B N5 C81B 108.8(6)
C77B N5 C81B 108.9(7)
C79 N5 C81B 81.0(5)
C81 N5 C81B 60.5(6)
C83 N5 C81B 168.5(6)
C77 N5 C81B 74.7(6)
C79B N5 C81B 103.7(7)
C78 C77 N5 116.2(13)
C78 C77 H77A 108.2
N5 C77 H77A 108.2
C78 C77 H77B 108.2
N5 C77 H77B 108.2
H77A C77 H77B 107.4
N5 C79 C80 116.6(6)
N5 C79 H79A 108.1
C80 C79 H79A 108.1
N5 C79 H79B 108.1
C80 C79 H79B 108.1
H79A C79 H79B 107.3
N5 C81 C82 120.5(9)
N5 C81 H81A 107.2
C82 C81 H81A 107.2
N5 C81 H81B 107.2
C82 C81 H81B 107.2
H81A C81 H81B 106.8
C84 C83 N5 117.9(10)
C84 C83 H83A 107.8
N5 C83 H83A 107.8
C84 C83 H83B 107.8
N5 C83 H83B 107.8
H83A C83 H83B 107.2
N5 C77B C78B 116(3)
N5 C77B H77C 108.3
C78B C77B H77C 108.3
N5 C77B H77D 108.3
C78B C77B H77D 108.3
H77C C77B H77D 107.4
C77B C78B H78D 109.5
C77B C78B H78E 109.5
H78D C78B H78E 109.5
C77B C78B H78F 109.5
H78D C78B H78F 109.5
H78E C78B H78F 109.5
C80B C79B N5 121.7(15)
C80B C79B H79C 106.9
N5 C79B H79C 106.9
C80B C79B H79D 106.9
N5 C79B H79D 106.9
H79C C79B H79D 106.7
C79B C80B H80D 109.5
C79B C80B H80E 109.5
H80D C80B H80E 109.5
C79B C80B H80F 109.5
H80D C80B H80F 109.5
H80E C80B H80F 109.5
C82B C81B N5 119.4(14)
C82B C81B H81C 107.5
N5 C81B H81C 107.5
C82B C81B H81D 107.5
N5 C81B H81D 107.5
H81C C81B H81D 107.0
C81B C82B H82D 109.5
C81B C82B H82E 109.5
H82D C82B H82E 109.5
C81B C82B H82F 109.5
H82D C82B H82F 109.5
H82E C82B H82F 109.5
N5 C83B C84B 118(2)
N5 C83B H83C 107.8
C84B C83B H83C 107.8
N5 C83B H83D 107.8
C84B C83B H83D 107.8
H83C C83B H83D 107.2
C83B C84B H84D 109.5
C83B C84B H84E 109.5
H84D C84B H84E 109.5
C83B C84B H84F 109.5
H84D C84B H84F 109.5
H84E C84B H84F 109.5
C85 O1 C87 112.4(4)
C85 C86 H86A 109.5
C85 C86 H86B 109.5
H86A C86 H86B 109.5
C85 C86 H86C 109.5
H86A C86 H86C 109.5
H86B C86 H86C 109.5
O1 C85 C86 109.9(4)
O1 C85 H85A 109.7
C86 C85 H85A 109.7
O1 C85 H85B 109.7
C86 C85 H85B 109.7
H85A C85 H85B 108.2
O1 C87 C88 110.9(4)
O1 C87 H87A 109.5
C88 C87 H87A 109.5
O1 C87 H87B 109.5
C88 C87 H87B 109.5
H87A C87 H87B 108.0
C87 C88 H88A 109.5
C87 C88 H88B 109.5
H88A C88 H88B 109.5
C87 C88 H88C 109.5
H88A C88 H88C 109.5
H88B C88 H88C 109.5
C91 O2 C89 120.5(13)
C90 C89 O2 98(3)
C90 C89 H89A 112.1
O2 C89 H89A 112.1
C90 C89 H89B 112.1
O2 C89 H89B 112.1
H89A C89 H89B 109.7
C89 C90 H90A 109.5
C89 C90 H90B 109.5
H90A C90 H90B 109.5
C89 C90 H90C 109.5
H90A C90 H90C 109.5
H90B C90 H90C 109.5
O2 C91 C92 131(3)
O2 C91 H91A 104.5
C92 C91 H91A 104.5
O2 C91 H91B 104.5
C92 C91 H91B 104.5
H91A C91 H91B 105.6
C91 C92 H92A 109.5
C91 C92 H92B 109.5
H92A C92 H92B 109.5
C91 C92 H92C 109.5
H92A C92 H92C 109.5
H92B C92 H92C 109.5

loop_
_geom_bond_atom_site_label_1
_geom_bond_atom_site_label_2
_geom_bond_distance
B1 C4 1.591(5)
B1 C2 1.594(5)
B1 C3 1.602(5)
B1 C1 1.609(5)
B2 C11 1.619(4)
B2 C5 1.624(4)
B2 C17 1.628(4)
B2 N1 1.629(4)
B3 N2 1.604(4)
B3 C29 1.621(4)
B3 C23 1.625(4)
B3 C35 1.627(4)
B4 C47 1.624(4)
B4 N3 1.627(4)
B4 C53 1.633(4)
B4 C41 1.634(4)
B5 N4 1.613(4)
B5 C65 1.615(4)
B5 C59 1.632(4)
B5 C71 1.633(4)
N1 C1 1.087(3)
N2 C2 1.103(3)
N3 C3 1.076(3)
N4 C4 1.126(3)
C5 C6 1.381(4)
C5 C10 1.390(4)
C6 C7 1.359(4)
C6 F1 1.364(3)
C7 F2 1.346(3)
C7 C8 1.365(4)
C8 F3 1.348(3)
C8 C9 1.362(4)
C9 F4 1.353(3)
C9 C10 1.374(4)
C10 F5 1.343(3)
C11 C16 1.378(4)
C11 C12 1.383(4)
C12 F6 1.353(3)
C12 C13 1.364(4)
C13 F7 1.342(3)
C13 C14 1.359(4)
C14 F8 1.348(4)
C14 C15 1.369(4)
C15 F9 1.343(3)
C15 C16 1.375(4)
C16 F10 1.357(3)
C17 C18 1.378(4)
C17 C22 1.389(4)
C18 F11 1.350(3)
C18 C19 1.367(4)
C19 F12 1.352(3)
C19 C20 1.355(4)
C20 F13 1.339(3)
C20 C21 1.358(4)
C21 F14 1.339(3)
C21 C22 1.374(4)
C22 F15 1.352(3)
C23 C28 1.385(4)
C23 C24 1.388(4)
C24 F16 1.354(3)
C24 C25 1.368(4)
C25 F17 1.336(3)
C25 C26 1.361(4)
C26 F18 1.341(3)
C26 C27 1.364(4)
C27 F19 1.352(3)
C27 C28 1.375(4)
C28 F20 1.343(3)
C29 C30 1.379(4)
C29 C34 1.383(4)
C30 F21 1.350(3)
C30 C31 1.377(4)
C31 F22 1.346(3)
C31 C32 1.365(4)
C32 F23 1.341(3)
C32 C33 1.358(4)
C33 F24 1.344(3)
C33 C34 1.371(4)
C34 F25 1.349(3)
C35 C40 1.380(4)
C35 C36 1.381(4)
C36 F26 1.359(3)
C36 C37 1.367(4)
C37 F27 1.342(3)
C37 C38 1.365(4)
C38 F28 1.342(3)
C38 C39 1.365(4)
C39 F29 1.347(3)
C39 C40 1.370(4)
C40 F30 1.351(3)
C41 C42 1.377(4)
C41 C46 1.382(4)
C42 F31 1.346(3)
C42 C43 1.381(4)
C43 F32 1.345(3)
C43 C44 1.349(4)
C44 F33 1.336(3)
C44 C45 1.356(4)
C45 F34 1.351(3)
C45 C46 1.373(4)
C46 F35 1.353(3)
C47 C48 1.382(4)
C47 C52 1.383(4)
C48 F36 1.355(3)
C48 C49 1.372(4)
C49 F37 1.345(3)
C49 C50 1.353(5)
C50 F38 1.341(3)
C50 C51 1.363(4)
C51 F39 1.351(3)
C51 C52 1.369(4)
C52 F40 1.353(3)
C53 C54 1.375(4)
C53 C58 1.378(4)
C54 F41 1.353(3)
C54 C55 1.369(4)
C55 F42 1.343(3)
C55 C56 1.369(4)
C56 F43 1.347(3)
C56 C57 1.362(4)
C57 F44 1.344(3)
C57 C58 1.372(4)
C58 F45 1.351(3)
C59 C60 1.375(4)
C59 C64 1.378(4)
C60 F46 1.357(3)
C60 C61 1.368(4)
C61 F47 1.347(3)
C61 C62 1.364(4)
C62 F48 1.340(3)
C62 C63 1.353(4)
C64 F50 1.350(3)
C64 C63 1.376(4)
C63 F49 1.346(3)
C65 C70 1.376(4)
C65 C66 1.386(4)
C66 F51 1.346(3)
C66 C67 1.365(4)
C67 F52 1.345(3)
C67 C68 1.346(4)
C68 F53 1.349(3)
C68 C69 1.364(4)
C69 F54 1.343(3)
C69 C70 1.379(4)
C70 F55 1.351(3)
C71 C76 1.388(4)
C71 C72 1.388(4)
C72 F56 1.357(3)
C72 C73 1.363(4)
C73 F57 1.342(3)
C73 C74 1.370(4)
C74 F58 1.343(3)
C74 C75 1.367(4)
C75 F59 1.344(3)
C75 C76 1.369(4)
C76 F60 1.348(3)
N5 C83B 1.423(9)
N5 C77B 1.448(10)
N5 C79 1.485(5)
N5 C81 1.493(5)
N5 C83 1.535(5)
N5 C77 1.550(5)
N5 C79B 1.588(10)
N5 C81B 1.603(13)
C77 C78 1.47(3)
C77 H77A 0.9900
C77 H77B 0.9900
C78 H78A 0.9800
C78 H78B 0.9800
C78 H78C 0.9800
C79 C80 1.488(17)
C79 H79A 0.9900
C79 H79B 0.9900
C80 H80A 0.9800
C80 H80B 0.9800
C80 H80C 0.9800
C81 C82 1.526(18)
C81 H81A 0.9900
C81 H81B 0.9900
C82 H82A 0.9800
C82 H82B 0.9800
C82 H82C 0.9800
C83 C84 1.47(2)
C83 H83A 0.9900
C83 H83B 0.9900
C84 H84A 0.9800
C84 H84B 0.9800
C84 H84C 0.9800
C77B C78B 1.55(6)
C77B H77C 0.9900
C77B H77D 0.9900
C78B H78D 0.9800
C78B H78E 0.9800
C78B H78F 0.9800
C79B C80B 1.43(3)
C79B H79C 0.9900
C79B H79D 0.9900
C80B H80D 0.9800
C80B H80E 0.9800
C80B H80F 0.9800
C81B C82B 1.28(3)
C81B H81C 0.9900
C81B H81D 0.9900
C82B H82D 0.9800
C82B H82E 0.9800
C82B H82F 0.9800
C83B C84B 1.45(5)
C83B H83C 0.9900
C83B H83D 0.9900
C84B H84D 0.9800
C84B H84E 0.9800
C84B H84F 0.9800
O1 C85 1.402(5)
O1 C87 1.427(5)
C86 C85 1.444(6)
C86 H86A 0.9800
C86 H86B 0.9800
C86 H86C 0.9800
C85 H85A 0.9900
C85 H85B 0.9900
C87 C88 1.441(6)
C87 H87A 0.9900
C87 H87B 0.9900
C88 H88A 0.9800
C88 H88B 0.9800
C88 H88C 0.9800
O2 C91 1.27(3)
O2 C89 1.54(5)
C89 C90 1.41(2)
C89 H89A 0.9900
C89 H89B 0.9900
C90 H90A 0.9800
C90 H90B 0.9800
C90 H90C 0.9800
C91 C92 1.320(18)
C91 H91A 0.9900
C91 H91B 0.9900
C92 H92A 0.9800
C92 H92B 0.9800
C92 H92C 0.9800

loop_
_geom_torsion_atom_site_label_1
_geom_torsion_atom_site_label_2
_geom_torsion_atom_site_label_3
_geom_torsion_atom_site_label_4
_geom_torsion
C11 B2 N1 C1 -130(4)
C5 B2 N1 C1 105(4)
C17 B2 N1 C1 -16(4)
C29 B3 N2 C2 -138(5)
C23 B3 N2 C2 -15(5)
C35 B3 N2 C2 107(5)
C47 B4 N3 C3 -146(3)
C53 B4 N3 C3 99(3)
C41 B4 N3 C3 -21(3)
C65 B5 N4 C4 -169(2)
C59 B5 N4 C4 73(2)
C71 B5 N4 C4 -49(2)
B2 N1 C1 B1 90(4)
C4 B1 C1 N1 -73.5(15)
C2 B1 C1 N1 48.5(15)
C3 B1 C1 N1 169.3(14)
B3 N2 C2 B1 -175(3)
C4 B1 C2 N2 -147(3)
C3 B1 C2 N2 -29(3)
C1 B1 C2 N2 92(3)
B4 N3 C3 B1 -123(4)
C4 B1 C3 N3 56(4)
C2 B1 C3 N3 -65(4)
C1 B1 C3 N3 174(4)
B5 N4 C4 B1 57(5)
C2 B1 C4 N4 171(3)
C3 B1 C4 N4 51(4)
C1 B1 C4 N4 -68(4)
C11 B2 C5 C6 -174.1(2)
C17 B2 C5 C6 56.0(3)
N1 B2 C5 C6 -55.4(3)
C11 B2 C5 C10 4.7(4)
C17 B2 C5 C10 -125.3(3)
N1 B2 C5 C10 123.3(3)
C10 C5 C6 C7 0.4(4)
B2 C5 C6 C7 179.3(3)
C10 C5 C6 F1 -179.3(2)
B2 C5 C6 F1 -0.4(4)
F1 C6 C7 F2 1.1(4)
C5 C6 C7 F2 -178.6(3)
F1 C6 C7 C8 -179.5(3)
C5 C6 C7 C8 0.8(5)
F2 C7 C8 F3 0.5(4)
C6 C7 C8 F3 -179.0(3)
F2 C7 C8 C9 178.6(3)
C6 C7 C8 C9 -0.9(5)
F3 C8 C9 F4 0.7(4)
C7 C8 C9 F4 -177.4(3)
F3 C8 C9 C10 177.9(3)
C7 C8 C9 C10 -0.2(5)
F4 C9 C10 F5 0.1(4)
C8 C9 C10 F5 -177.1(3)
F4 C9 C10 C5 178.7(3)
C8 C9 C10 C5 1.6(5)
C6 C5 C10 F5 177.0(2)
B2 C5 C10 F5 -1.9(4)
C6 C5 C10 C9 -1.6(4)
B2 C5 C10 C9 179.6(3)
C5 B2 C11 C16 112.0(3)
C17 B2 C11 C16 -114.4(3)
N1 B2 C11 C16 -3.9(4)
C5 B2 C11 C12 -73.7(3)
C17 B2 C11 C12 59.8(3)
N1 B2 C11 C12 170.3(2)
C16 C11 C12 F6 -178.6(2)
B2 C11 C12 F6 6.3(4)
C16 C11 C12 C13 1.6(4)
B2 C11 C12 C13 -173.5(3)
F6 C12 C13 F7 0.7(4)
C11 C12 C13 F7 -179.5(3)
F6 C12 C13 C14 179.9(3)
C11 C12 C13 C14 -0.3(5)
F7 C13 C14 F8 -1.0(4)
C12 C13 C14 F8 179.7(3)
F7 C13 C14 C15 178.3(3)
C12 C13 C14 C15 -1.0(5)
F8 C14 C15 F9 -0.1(5)
C13 C14 C15 F9 -179.4(3)
F8 C14 C15 C16 -179.9(3)
C13 C14 C15 C16 0.8(5)
F9 C15 C16 F10 0.1(4)
C14 C15 C16 F10 179.9(3)
F9 C15 C16 C11 -179.1(3)
C14 C15 C16 C11 0.7(5)
C12 C11 C16 F10 179.1(2)
B2 C11 C16 F10 -6.5(4)
C12 C11 C16 C15 -1.8(4)
B2 C11 C16 C15 172.6(3)
C11 B2 C17 C18 -116.5(3)
C5 B2 C17 C18 17.7(4)
N1 B2 C17 C18 129.4(3)
C11 B2 C17 C22 60.9(3)
C5 B2 C17 C22 -164.9(2)
N1 B2 C17 C22 -53.2(3)
C22 C17 C18 F11 -178.7(2)
B2 C17 C18 F11 -1.1(4)
C22 C17 C18 C19 1.1(4)
B2 C17 C18 C19 178.7(3)
F11 C18 C19 F12 0.6(4)
C17 C18 C19 F12 -179.1(3)
F11 C18 C19 C20 180.0(3)
C17 C18 C19 C20 0.2(5)
F12 C19 C20 F13 -3.4(4)
C18 C19 C20 F13 177.2(3)
F12 C19 C20 C21 177.4(3)
C18 C19 C20 C21 -1.9(5)
F13 C20 C21 F14 0.8(4)
C19 C20 C21 F14 179.9(3)
F13 C20 C21 C22 -177.0(2)
C19 C20 C21 C22 2.2(4)
F14 C21 C22 F15 -0.7(4)
C20 C21 C22 F15 177.1(2)
F14 C21 C22 C17 -178.6(2)
C20 C21 C22 C17 -0.8(4)
C18 C17 C22 F15 -178.6(2)
B2 C17 C22 F15 3.6(4)
C18 C17 C22 C21 -0.8(4)
B2 C17 C22 C21 -178.6(3)
N2 B3 C23 C28 -112.3(3)
C29 B3 C23 C28 4.7(4)
C35 B3 C23 C28 134.6(3)
N2 B3 C23 C24 61.1(3)
C29 B3 C23 C24 178.1(2)
C35 B3 C23 C24 -52.0(3)
C28 C23 C24 F16 178.1(2)
B3 C23 C24 F16 3.9(4)
C28 C23 C24 C25 -0.5(4)
B3 C23 C24 C25 -174.7(3)
F16 C24 C25 F17 1.5(4)
C23 C24 C25 F17 -179.9(2)
F16 C24 C25 C26 -178.1(2)
C23 C24 C25 C26 0.5(4)
F17 C25 C26 F18 -0.9(4)
C24 C25 C26 F18 178.7(2)
F17 C25 C26 C27 179.9(2)
C24 C25 C26 C27 -0.5(4)
F18 C26 C27 F19 -0.7(4)
C25 C26 C27 F19 178.5(2)
F18 C26 C27 C28 -178.6(2)
C25 C26 C27 C28 0.6(4)
F19 C27 C28 F20 0.1(4)
C26 C27 C28 F20 177.9(2)
F19 C27 C28 C23 -178.5(2)
C26 C27 C28 C23 -0.7(4)
C24 C23 C28 F20 -177.9(2)
B3 C23 C28 F20 -4.1(4)
C24 C23 C28 C27 0.6(4)
B3 C23 C28 C27 174.4(3)
N2 B3 C29 C30 179.8(2)
C23 B3 C29 C30 67.0(3)
C35 B3 C29 C30 -67.2(3)
N2 B3 C29 C34 -4.7(4)
C23 B3 C29 C34 -117.5(3)
C35 B3 C29 C34 108.3(3)
C34 C29 C30 F21 -178.4(2)
B3 C29 C30 F21 -2.2(4)
C34 C29 C30 C31 2.8(4)
B3 C29 C30 C31 179.0(3)
F21 C30 C31 F22 0.3(4)
C29 C30 C31 F22 179.1(2)
F21 C30 C31 C32 -179.2(2)
C29 C30 C31 C32 -0.4(4)
F22 C31 C32 F23 -2.6(4)
C30 C31 C32 F23 176.9(2)
F22 C31 C32 C33 178.3(2)
C30 C31 C32 C33 -2.2(4)
F23 C32 C33 F24 2.8(4)
C31 C32 C33 F24 -178.1(2)
F23 C32 C33 C34 -177.0(2)
C31 C32 C33 C34 2.1(4)
F24 C33 C34 F25 -0.1(4)
C32 C33 C34 F25 179.7(2)
F24 C33 C34 C29 -179.2(2)
C32 C33 C34 C29 0.6(4)
C30 C29 C34 F25 178.0(2)
B3 C29 C34 F25 2.4(4)
C30 C29 C34 C33 -2.9(4)
B3 C29 C34 C33 -178.6(3)
N2 B3 C35 C40 -133.5(3)
C29 B3 C35 C40 111.2(3)
C23 B3 C35 C40 -22.8(4)
N2 B3 C35 C36 51.0(3)
C29 B3 C35 C36 -64.3(3)
C23 B3 C35 C36 161.7(2)
C40 C35 C36 F26 -178.5(2)
B3 C35 C36 F26 -2.5(4)
C40 C35 C36 C37 -0.3(4)
B3 C35 C36 C37 175.8(3)
F26 C36 C37 F27 -0.6(4)
C35 C36 C37 F27 -178.9(3)
F26 C36 C37 C38 178.8(3)
C35 C36 C37 C38 0.6(5)
F27 C37 C38 F28 0.2(4)
C36 C37 C38 F28 -179.3(3)
F27 C37 C38 C39 178.9(3)
C36 C37 C38 C39 -0.6(5)
F28 C38 C39 F29 -0.7(5)
C37 C38 C39 F29 -179.4(3)
F28 C38 C39 C40 179.1(3)
C37 C38 C39 C40 0.3(5)
F29 C39 C40 F30 0.1(4)
C38 C39 C40 F30 -179.6(3)
F29 C39 C40 C35 179.7(3)
C38 C39 C40 C35 -0.1(5)
C36 C35 C40 F30 179.6(2)
B3 C35 C40 F30 3.8(4)
C36 C35 C40 C39 0.0(4)
B3 C35 C40 C39 -175.7(3)
C47 B4 C41 C42 -5.1(4)
N3 B4 C41 C42 -121.4(3)
C53 B4 C41 C42 126.5(3)
C47 B4 C41 C46 169.9(3)
N3 B4 C41 C46 53.6(3)
C53 B4 C41 C46 -58.5(3)
C46 C41 C42 F31 -179.8(2)
B4 C41 C42 F31 -4.5(4)
C46 C41 C42 C43 -0.5(4)
B4 C41 C42 C43 174.8(3)
F31 C42 C43 F32 -0.6(4)
C41 C42 C43 F32 -179.9(3)
F31 C42 C43 C44 178.6(3)
C41 C42 C43 C44 -0.7(5)
F32 C43 C44 F33 0.6(4)
C42 C43 C44 F33 -178.6(3)
F32 C43 C44 C45 -179.5(3)
C42 C43 C44 C45 1.3(5)
F33 C44 C45 F34 -0.4(4)
C43 C44 C45 F34 179.6(3)
F33 C44 C45 C46 179.1(3)
C43 C44 C45 C46 -0.8(4)
F34 C45 C46 F35 0.6(4)
C44 C45 C46 F35 -178.9(3)
F34 C45 C46 C41 179.1(3)
C44 C45 C46 C41 -0.4(5)
C42 C41 C46 F35 179.5(2)
B4 C41 C46 F35 3.9(4)
C42 C41 C46 C45 1.0(4)
B4 C41 C46 C45 -174.6(3)
N3 B4 C47 C48 8.1(4)
C53 B4 C47 C48 121.5(3)
C41 B4 C47 C48 -104.1(3)
N3 B4 C47 C52 -162.9(2)
C53 B4 C47 C52 -49.6(3)
C41 B4 C47 C52 84.9(3)
C52 C47 C48 F36 -175.6(2)
B4 C47 C48 F36 12.8(4)
C52 C47 C48 C49 3.9(4)
B4 C47 C48 C49 -167.7(3)
F36 C48 C49 F37 -2.5(4)
C47 C48 C49 F37 177.9(3)
F36 C48 C49 C50 177.1(3)
C47 C48 C49 C50 -2.4(5)
F37 C49 C50 F38 1.1(4)
C48 C49 C50 F38 -178.6(3)
F37 C49 C50 C51 178.9(3)
C48 C49 C50 C51 -0.7(5)
F38 C50 C51 F39 -1.5(4)
C49 C50 C51 F39 -179.4(3)
F38 C50 C51 C52 179.8(3)
C49 C50 C51 C52 2.0(5)
F39 C51 C52 F40 1.2(4)
C50 C51 C52 F40 179.9(3)
F39 C51 C52 C47 -178.9(3)
C50 C51 C52 C47 -0.2(5)
C48 C47 C52 F40 177.3(2)
B4 C47 C52 F40 -10.4(4)
C48 C47 C52 C51 -2.6(4)
B4 C47 C52 C51 169.7(3)
C47 B4 C53 C54 -69.0(3)
N3 B4 C53 C54 45.7(3)
C41 B4 C53 C54 154.6(3)
C47 B4 C53 C58 104.2(3)
N3 B4 C53 C58 -141.0(3)
C41 B4 C53 C58 -32.2(4)
C58 C53 C54 F41 -178.8(2)
B4 C53 C54 F41 -4.9(4)
C58 C53 C54 C55 0.7(4)
B4 C53 C54 C55 174.6(3)
F41 C54 C55 F42 -1.5(4)
C53 C54 C55 F42 179.1(3)
F41 C54 C55 C56 177.5(2)
C53 C54 C55 C56 -1.9(4)
F42 C55 C56 F43 1.1(4)
C54 C55 C56 F43 -177.8(2)
F42 C55 C56 C57 -179.6(2)
C54 C55 C56 C57 1.4(4)
F43 C56 C57 F44 -0.1(4)
C55 C56 C57 F44 -179.3(2)
F43 C56 C57 C58 179.5(2)
C55 C56 C57 C58 0.2(4)
F44 C57 C58 F45 0.1(4)
C56 C57 C58 F45 -179.5(2)
F44 C57 C58 C53 177.9(2)
C56 C57 C58 C53 -1.6(4)
C54 C53 C58 F45 178.9(2)
B4 C53 C58 F45 5.3(4)
C54 C53 C58 C57 1.2(4)
B4 C53 C58 C57 -172.5(3)
N4 B5 C59 C60 43.5(3)
C65 B5 C59 C60 -72.8(3)
C71 B5 C59 C60 153.3(3)
N4 B5 C59 C64 -142.7(3)
C65 B5 C59 C64 101.1(3)
C71 B5 C59 C64 -32.9(4)
C64 C59 C60 F46 -177.9(2)
B5 C59 C60 F46 -3.4(4)
C64 C59 C60 C61 1.1(4)
B5 C59 C60 C61 175.6(3)
F46 C60 C61 F47 -1.6(4)
C59 C60 C61 F47 179.4(2)
F46 C60 C61 C62 176.4(2)
C59 C60 C61 C62 -2.7(4)
F47 C61 C62 F48 -1.5(4)
C60 C61 C62 F48 -179.4(3)
F47 C61 C62 C63 180.0(3)
C60 C61 C62 C63 2.0(4)
C60 C59 C64 F50 -179.3(2)
B5 C59 C64 F50 6.4(4)
C60 C59 C64 C63 1.0(4)
B5 C59 C64 C63 -173.3(3)
F48 C62 C63 F49 1.5(4)
C61 C62 C63 F49 -180.0(3)
F48 C62 C63 C64 -178.6(3)
C61 C62 C63 C64 0.0(5)
F50 C64 C63 F49 -1.4(4)
C59 C64 C63 F49 178.4(3)
F50 C64 C63 C62 178.7(3)
C59 C64 C63 C62 -1.5(5)
N4 B5 C65 C70 14.9(4)
C59 B5 C65 C70 128.2(3)
C71 B5 C65 C70 -96.3(3)
N4 B5 C65 C66 -168.6(2)
C59 B5 C65 C66 -55.3(3)
C71 B5 C65 C66 80.2(3)
C70 C65 C66 F51 176.7(2)
B5 C65 C66 F51 -0.3(4)
C70 C65 C66 C67 -0.3(4)
B5 C65 C66 C67 -177.2(3)
F51 C66 C67 F52 2.9(4)
C65 C66 C67 F52 179.9(2)
F51 C66 C67 C68 -177.2(2)
C65 C66 C67 C68 -0.2(4)
F52 C67 C68 F53 0.1(4)
C66 C67 C68 F53 -179.8(2)
F52 C67 C68 C69 -179.9(3)
C66 C67 C68 C69 0.2(4)
C67 C68 C69 F54 179.6(3)
F53 C68 C69 F54 -0.4(4)
C67 C68 C69 C70 0.3(4)
F53 C68 C69 C70 -179.7(2)
C66 C65 C70 F55 -177.8(2)
B5 C65 C70 F55 -1.2(4)
C66 C65 C70 C69 0.7(4)
B5 C65 C70 C69 177.4(3)
F54 C69 C70 F55 -1.4(4)
C68 C69 C70 F55 177.9(2)
F54 C69 C70 C65 179.9(2)
C68 C69 C70 C65 -0.8(4)
N4 B5 C71 C76 -118.8(3)
C65 B5 C71 C76 -2.9(4)
C59 B5 C71 C76 129.5(3)
N4 B5 C71 C72 54.0(3)
C65 B5 C71 C72 170.0(2)
C59 B5 C71 C72 -57.6(3)
C76 C71 C72 F56 179.2(2)
B5 C71 C72 F56 5.4(4)
C76 C71 C72 C73 1.1(4)
B5 C71 C72 C73 -172.6(3)
F56 C72 C73 F57 1.3(4)
C71 C72 C73 F57 179.4(3)
F56 C72 C73 C74 -178.0(2)
C71 C72 C73 C74 0.1(5)
F57 C73 C74 F58 0.9(4)
C72 C73 C74 F58 -179.8(2)
F57 C73 C74 C75 179.6(2)
C72 C73 C74 C75 -1.1(4)
F58 C74 C75 F59 -0.1(4)
C73 C74 C75 F59 -178.8(2)
F58 C74 C75 C76 179.5(2)
C73 C74 C75 C76 0.8(4)
F59 C75 C76 F60 -0.1(4)
C74 C75 C76 F60 -179.7(2)
F59 C75 C76 C71 -179.8(2)
C74 C75 C76 C71 0.6(4)
C72 C71 C76 F60 178.8(2)
B5 C71 C76 F60 -7.9(4)
C72 C71 C76 C75 -1.5(4)
B5 C71 C76 C75 171.8(3)
C83B N5 C77 C78 -110.5(16)
C77B N5 C77 C78 16.6(16)
C79 N5 C77 C78 62.6(16)
C81 N5 C77 C78 -172.4(16)
C83 N5 C77 C78 -54.5(16)
C79B N5 C77 C78 55(3)
C81B N5 C77 C78 137.3(16)
C83B N5 C79 C80 -37(3)
C77B N5 C79 C80 -137.5(10)
C81 N5 C79 C80 54.0(9)
C83 N5 C79 C80 -67.0(8)
C77 N5 C79 C80 176.4(8)
C79B N5 C79 C80 -5.3(8)
C81B N5 C79 C80 106.1(10)
C83B N5 C81 C82 -138.0(10)
C77B N5 C81 C82 -18(3)
C79 N5 C81 C82 55.5(9)
C83 N5 C81 C82 176.3(8)
C77 N5 C81 C82 -66.6(9)
C79B N5 C81 C82 105.2(9)
C81B N5 C81 C82 -8.1(10)
C83B N5 C83 C84 19.8(9)
C77B N5 C83 C84 -108.7(9)
C79 N5 C83 C84 -167.3(8)
C81 N5 C83 C84 68.6(9)
C77 N5 C83 C84 -49.8(9)
C79B N5 C83 C84 140.9(9)
C81B N5 C83 C84 49(3)
C83B N5 C77B C78B 48(3)
C79 N5 C77B C78B -146(3)
C81 N5 C77B C78B -68(4)
C83 N5 C77B C78B 98(3)
C77 N5 C77B C78B -16(3)
C79B N5 C77B C78B 171(3)
C81B N5 C77B C78B -77(3)
C83B N5 C79B C80B 177.3(15)
C77B N5 C79B C80B 48.3(16)
C79 N5 C79B C80B 4.2(14)
C81 N5 C79B C80B -122.3(15)
C83 N5 C79B C80B 124.9(15)
C77 N5 C79B C80B 13(3)
C81B N5 C79B C80B -66.9(16)
C83B N5 C81B C82B 61.2(17)
C77B N5 C81B C82B -168.9(16)
C79 N5 C81B C82B -110.9(16)
C81 N5 C81B C82B 13.0(15)
C83 N5 C81B C82B 34(4)
C77 N5 C81B C82B 136.6(16)
C79B N5 C81B C82B -54.7(17)
C77B N5 C83B C84B 57(2)
C79 N5 C83B C84B -37(3)
C81 N5 C83B C84B -133(2)
C83 N5 C83B C84B -4.0(19)
C77 N5 C83B C84B 111(2)
C79B N5 C83B C84B -66(2)
C81B N5 C83B C84B -178(2)
C87 O1 C85 C86 -175.4(4)
C85 O1 C87 C88 175.6(4)
C91 O2 C89 C90 -171.4(17)
C89 O2 C91 C92 -169(3)
